data_7100952
loop_
_publ_author_name
'Xuan Jiang.'
J.C.Bollinger
'Mu-Hyun Baik.'
'Dongwhan Lee.'

_journal_name_full 'Chemical Communications'
_journal_paper_doi 10.1039/b412152j
_journal_year 2005
_chemical_formula_moiety 'C46 H46 Cu2 N4'
_chemical_formula_sum 'C46 H46 Cu2 N4'
_chemical_formula_weight 781.95
_space_group_IT_number 14
_symmetry_cell_setting monoclinic
_symmetry_space_group_name_Hall '-P 2yn'
_symmetry_space_group_name_H-M 'P 1 21/n 1'
_cell_angle_alpha 90.00
_cell_angle_beta 91.315(2)
_cell_angle_gamma 90.00
_cell_formula_units_Z 2
_cell_length_a 10.9223(8)
_cell_length_b 14.8184(11)
_cell_length_c 11.8480(9)
_cell_measurement_temperature 119(2)
_cell_volume 1917.1(2)
_diffrn_ambient_temperature 119(2)
_exptl_crystal_density_diffrn 1.355
_cod_original_sg_symbol_H-M 'P 21/n'
_cod_database_code 7100952

loop_
_symmetry_equiv_pos_as_xyz
'x, y, z'
'-x+1/2, y+1/2, -z+1/2'
'-x, -y, -z'
'x-1/2, -y-1/2, z-1/2'

loop_
_atom_site_label
_atom_site_type_symbol
_atom_site_fract_x
_atom_site_fract_y
_atom_site_fract_z
_atom_site_U_iso_or_equiv
_atom_site_adp_type
_atom_site_occupancy
_atom_site_symmetry_multiplicity
_atom_site_calc_flag
_atom_site_refinement_flags
_atom_site_disorder_assembly
_atom_site_disorder_group
Cu1 Cu 0.502145(7) 0.531085(5) 0.596154(6) 0.01353(2) Uani 1 1 d . . .
N2 N 0.37418(5) 0.45102(4) 0.62903(5) 0.01416(8) Uani 1 1 d . . .
C3 C 0.31570(6) 0.46408(4) 0.73433(5) 0.01466(9) Uani 1 1 d . . .
C4 C 0.38159(7) 0.44228(5) 0.83434(6) 0.01865(11) Uani 1 1 d . . .
C5 C 0.50765(8) 0.40201(7) 0.82934(7) 0.02573(14) Uani 1 1 d . . .
C6 C 0.32831(9) 0.45905(6) 0.93811(6) 0.02616(15) Uani 1 1 d . . .
C7 C 0.21278(10) 0.49772(7) 0.94353(7) 0.02965(17) Uani 1 1 d . . .
C8 C 0.14988(8) 0.52072(6) 0.84452(8) 0.02578(15) Uani 1 1 d . . .
C9 C 0.20018(7) 0.50518(5) 0.73894(6) 0.01884(11) Uani 1 1 d . . .
C10 C 0.13270(9) 0.53673(7) 0.63402(9) 0.02813(16) Uani 1 1 d . . .
C11 C 0.33082(5) 0.39119(4) 0.55376(5) 0.01297(9) Uani 1 1 d . . .
C12 C 0.23498(6) 0.32476(4) 0.58787(5) 0.01481(9) Uani 1 1 d . . .
C13 C 0.25475(7) 0.26970(4) 0.68229(6) 0.01816(11) Uani 1 1 d . . .
C14 C 0.16616(8) 0.20752(5) 0.71376(7) 0.02384(14) Uani 1 1 d . . .
C15 C 0.05749(8) 0.19987(6) 0.65151(8) 0.02659(15) Uani 1 1 d . . .
C16 C 0.03633(7) 0.25505(6) 0.55823(7) 0.02548(15) Uani 1 1 d . . .
C17 C 0.12481(6) 0.31686(5) 0.52617(6) 0.01959(11) Uani 1 1 d . . .
N18 N 0.37354(5) 0.39006(4) 0.44907(4) 0.01383(8) Uani 1 1 d . . .
C19 C 0.34120(6) 0.31889(4) 0.37252(5) 0.01316(9) Uani 1 1 d . . .
C20 C 0.39637(6) 0.23355(4) 0.38372(5) 0.01616(10) Uani 1 1 d . . .
C21 C 0.48945(8) 0.21544(6) 0.47616(7) 0.02279(13) Uani 1 1 d . . .
C22 C 0.36659(8) 0.16676(5) 0.30458(6) 0.02209(13) Uani 1 1 d . . .
C23 C 0.28564(9) 0.18397(6) 0.21553(7) 0.02573(15) Uani 1 1 d . . .
C24 C 0.23477(7) 0.26933(6) 0.20293(6) 0.02296(13) Uani 1 1 d . . .
C25 C 0.26230(6) 0.33785(5) 0.28015(5) 0.01670(10) Uani 1 1 d . . .
C26 C 0.20948(8) 0.43058(6) 0.26301(7) 0.02399(13) Uani 1 1 d . . .
H5A H 0.5417(14) 0.3968(11) 0.9015(12) 0.037(4) Uiso 1 1 d . . .
H5B H 0.5550(17) 0.4443(13) 0.7865(16) 0.054(5) Uiso 1 1 d . . .
H5C H 0.5051(18) 0.3461(15) 0.7968(16) 0.068(6) Uiso 1 1 d . . .
H6 H 0.3759(13) 0.4413(10) 1.0067(12) 0.033(3) Uiso 1 1 d . . .
H7 H 0.1760(15) 0.5080(12) 1.0202(14) 0.043(4) Uiso 1 1 d . . .
H8 H 0.0781(13) 0.5456(9) 0.8484(12) 0.025(3) Uiso 1 1 d . . .
H10A H 0.0856(14) 0.5882(11) 0.6542(13) 0.040(4) Uiso 1 1 d . . .
H10B H 0.0821(15) 0.4916(13) 0.6033(14) 0.044(4) Uiso 1 1 d . . .
H10C H 0.1827(15) 0.5515(11) 0.5788(14) 0.040(4) Uiso 1 1 d . . .
H13 H 0.3279(12) 0.2750(9) 0.7246(11) 0.025(3) Uiso 1 1 d . . .
H14 H 0.1869(12) 0.1695(10) 0.7780(11) 0.031(3) Uiso 1 1 d . . .
H15 H -0.0028(12) 0.1622(10) 0.6732(11) 0.029(3) Uiso 1 1 d . . .
H16 H -0.0373(14) 0.2522(10) 0.5146(12) 0.034(3) Uiso 1 1 d . . .
H17 H 0.1093(12) 0.3535(9) 0.4639(11) 0.028(3) Uiso 1 1 d . . .
H21A H 0.5324(12) 0.1603(10) 0.4657(11) 0.030(3) Uiso 1 1 d . . .
H21B H 0.4534(13) 0.2099(10) 0.5469(13) 0.033(3) Uiso 1 1 d . . .
H21C H 0.5419(15) 0.2650(11) 0.4802(13) 0.044(4) Uiso 1 1 d . . .
H22 H 0.4069(12) 0.1086(9) 0.3137(11) 0.025(3) Uiso 1 1 d . . .
H23 H 0.2657(13) 0.1354(10) 0.1609(12) 0.035(4) Uiso 1 1 d . . .
H24 H 0.1826(12) 0.2843(9) 0.1413(11) 0.027(3) Uiso 1 1 d . . .
H26A H 0.1826(17) 0.4536(12) 0.3255(17) 0.051(5) Uiso 1 1 d . . .
H26B H 0.1477(17) 0.4311(13) 0.1979(16) 0.055(5) Uiso 1 1 d . . .
H26C H 0.2666(15) 0.4727(9) 0.2418(14) 0.035(4) Uiso 1 1 d . . .

loop_
_atom_site_aniso_label
_atom_site_aniso_U_11
_atom_site_aniso_U_22
_atom_site_aniso_U_33
_atom_site_aniso_U_23
_atom_site_aniso_U_13
_atom_site_aniso_U_12
Cu1 0.01546(4) 0.01414(4) 0.01105(3) -0.00148(2) 0.00174(2) -0.00460(2)
N2 0.0157(2) 0.01525(19) 0.01164(18) -0.00168(15) 0.00182(15) -0.00380(16)
C3 0.0170(2) 0.0145(2) 0.0125(2) -0.00133(17) 0.00252(18) -0.00325(18)
C4 0.0230(3) 0.0195(3) 0.0134(2) 0.00049(19) 0.0008(2) -0.0037(2)
C5 0.0237(3) 0.0319(4) 0.0214(3) 0.0050(3) -0.0036(2) -0.0003(3)
C6 0.0370(4) 0.0287(4) 0.0130(2) -0.0011(2) 0.0038(3) -0.0056(3)
C7 0.0397(5) 0.0299(4) 0.0200(3) -0.0061(3) 0.0137(3) -0.0055(3)
C8 0.0251(3) 0.0254(3) 0.0273(3) -0.0077(3) 0.0107(3) -0.0019(3)
C9 0.0184(3) 0.0178(3) 0.0205(3) -0.0039(2) 0.0031(2) -0.0015(2)
C10 0.0239(3) 0.0309(4) 0.0294(4) -0.0044(3) -0.0043(3) 0.0071(3)
C11 0.0136(2) 0.0130(2) 0.0123(2) 0.00001(16) 0.00040(16) -0.00177(17)
C12 0.0154(2) 0.0143(2) 0.0148(2) -0.00168(17) 0.00295(18) -0.00353(18)
C13 0.0212(3) 0.0140(2) 0.0194(3) 0.00142(19) 0.0049(2) -0.0016(2)
C14 0.0303(4) 0.0153(3) 0.0265(3) 0.0012(2) 0.0131(3) -0.0030(2)
C15 0.0270(3) 0.0232(3) 0.0302(4) -0.0064(3) 0.0143(3) -0.0110(3)
C16 0.0197(3) 0.0321(4) 0.0250(3) -0.0091(3) 0.0075(2) -0.0109(3)
C17 0.0163(2) 0.0250(3) 0.0175(3) -0.0034(2) 0.0025(2) -0.0060(2)
N18 0.0158(2) 0.01430(19) 0.01145(18) -0.00107(15) 0.00081(15) -0.00406(16)
C19 0.0141(2) 0.0141(2) 0.0112(2) -0.00051(16) 0.00018(16) -0.00285(17)
C20 0.0191(3) 0.0146(2) 0.0148(2) 0.00033(18) 0.00130(19) -0.00130(19)
C21 0.0249(3) 0.0233(3) 0.0201(3) 0.0038(2) -0.0020(2) 0.0053(3)
C22 0.0305(3) 0.0156(3) 0.0204(3) -0.0033(2) 0.0046(2) -0.0048(2)
C23 0.0328(4) 0.0249(3) 0.0194(3) -0.0071(2) 0.0010(3) -0.0117(3)
C24 0.0230(3) 0.0301(3) 0.0156(2) -0.0019(2) -0.0045(2) -0.0091(3)
C25 0.0154(2) 0.0204(3) 0.0142(2) 0.00154(19) -0.00184(18) -0.0036(2)
C26 0.0213(3) 0.0259(3) 0.0246(3) 0.0073(3) -0.0032(2) 0.0019(3)

loop_
_geom_bond_atom_site_label_1
_geom_bond_atom_site_label_2
_geom_bond_distance
_geom_bond_site_symmetry_2
_geom_bond_publ_flag
Cu1 N18 1.8786(5) 3_666 ?
Cu1 N2 1.8809(6) . ?
Cu1 Cu1 2.4571(2) 3_666 ?
N2 C11 1.3365(8) . ?
N2 C3 1.4278(8) . ?
C3 C9 1.4032(10) . ?
C3 C4 1.4097(10) . ?
C4 C6 1.3946(11) . ?
C4 C5 1.5031(12) . ?
C6 C7 1.3888(15) . ?
C7 C8 1.3882(15) . ?
C8 C9 1.3968(11) . ?
C9 C10 1.5050(12) . ?
C11 N18 1.3353(8) . ?
C11 C12 1.4992(8) . ?
C12 C13 1.3974(10) . ?
C12 C17 1.3985(10) . ?
C13 C14 1.3931(10) . ?
C14 C15 1.3876(14) . ?
C15 C16 1.3899(14) . ?
C16 C17 1.3906(10) . ?
N18 C19 1.4300(8) . ?
N18 Cu1 1.8787(5) 3_666 ?
C19 C25 1.4057(9) . ?
C19 C20 1.4059(9) . ?
C20 C22 1.3966(10) . ?
C20 C21 1.5014(10) . ?
C22 C23 1.3846(12) . ?
C23 C24 1.3883(13) . ?
C24 C25 1.3949(10) . ?
C25 C26 1.5024(11) . ?
C5 H5A 0.928(14) . ?
C5 H5B 0.96(2) . ?
C5 H5C 0.91(2) . ?
C6 H6 0.990(14) . ?
C7 H7 1.013(17) . ?
C8 H8 0.869(14) . ?
C10 H10A 0.953(16) . ?
C10 H10B 0.936(18) . ?
C10 H10C 0.889(18) . ?
C13 H13 0.937(13) . ?
C14 H14 0.970(14) . ?
C15 H15 0.904(14) . ?
C16 H16 0.947(15) . ?
C17 H17 0.929(13) . ?
C21 H21A 0.952(14) . ?
C21 H21B 0.937(15) . ?
C21 H21C 0.933(16) . ?
C22 H22 0.973(14) . ?
C23 H23 0.989(15) . ?
C24 H24 0.942(13) . ?
C26 H26A 0.87(2) . ?
C26 H26B 1.013(18) . ?
C26 H26C 0.921(16) . ?
